data_7038969
loop_
_publ_author_name
'Keller, I. C.'
'Bauer, W.'
'Heinemann, F. W.'
'H\"ohn, C'
'Rohwer, L.'
'Zenneck, U.'

_publ_section_title
;
 Optically active P5-deltacyclenes: selective oxidation, ligand
 properties, and a diastereoselective rearrangement reaction.
;
_journal_issue 17
_journal_name_full 'Dalton transactions (Cambridge, England : 2003)'
_journal_page_first 7267
_journal_page_last 7277
_journal_paper_doi 10.1039/c6dt00548a
_journal_volume 45
_journal_year 2016
_chemical_formula_moiety 'C25 H37 Cr O6 P5'
_chemical_formula_sum 'C25 H37 Cr O6 P5'
_chemical_formula_weight 640.39
_chemical_properties_physical 'Air-sensitive, Moisture-sensitive'
_space_group_crystal_system triclinic
_space_group_IT_number 2
_space_group_name_Hall '-P 1'
_space_group_name_H-M_alt 'P -1'
_symmetry_space_group_name_Hall '-P 1'
_symmetry_space_group_name_H-M 'P -1'
_atom_sites_solution_hydrogens geom
_audit_creation_date 2015-08-24
_audit_creation_method
;
Olex2 1.2
(compiled 2015.01.26 svn.r3150 for OlexSys, GUI svn.r4998)
;
_audit_update_record
;
2015-08-26 deposited with the CCDC.
2016-04-07 downloaded from the CCDC.
;
_cell_angle_alpha 95.832(8)
_cell_angle_beta 92.762(8)
_cell_angle_gamma 114.536(6)
_cell_formula_units_Z 2
_cell_length_a 10.3730(12)
_cell_length_b 11.4940(9)
_cell_length_c 14.2690(11)
_cell_measurement_reflns_used 152
_cell_measurement_temperature 150(2)
_cell_measurement_theta_max 20.00
_cell_measurement_theta_min 6.00
_cell_volume 1531.9(3)
_computing_cell_refinement 'EVALCCD (Duisenberg, 2003)'
_computing_data_collection 'COLLECT (Bruker-Nonius, 2002)'
_computing_data_reduction 'EVALCCD (Duisenberg, 2003)'
_computing_molecular_graphics 'SHELXTL 6.12 (Bruker AXS, 2002)'
_computing_publication_material 'Olex2 (Dolomanov et al., 2009)'
_computing_structure_refinement 'SHELXL-2014/6 (Sheldrick, 2008)'
_computing_structure_solution 'SHELXTL 6.12 (Bruker AXS, 2002)'
_diffrn_ambient_temperature 150.15
_diffrn_detector_area_resol_mean 9
_diffrn_measured_fraction_theta_full 0.998
_diffrn_measured_fraction_theta_max 0.998
_diffrn_measurement_device_type 'Bruker-Nonius KappaCCD'
_diffrn_measurement_method
;
 \f- and \w-rotations with 2.00 \% and 225 sec per frame
;
_diffrn_radiation_monochromator graphite
_diffrn_radiation_type MoK\a
_diffrn_radiation_wavelength 0.71073
_diffrn_reflns_av_R_equivalents 0.0501
_diffrn_reflns_av_unetI/netI 0.0303
_diffrn_reflns_Laue_measured_fraction_full 0.998
_diffrn_reflns_Laue_measured_fraction_max 0.998
_diffrn_reflns_limit_h_max 13
_diffrn_reflns_limit_h_min -13
_diffrn_reflns_limit_k_max 15
_diffrn_reflns_limit_k_min -15
_diffrn_reflns_limit_l_max 18
_diffrn_reflns_limit_l_min -18
_diffrn_reflns_number 46506
_diffrn_reflns_point_group_measured_fraction_full 0.998
_diffrn_reflns_point_group_measured_fraction_max 0.998
_diffrn_reflns_theta_full 25.242
_diffrn_reflns_theta_max 27.877
_diffrn_reflns_theta_min 3.432
_diffrn_source 'sealed tube'
_exptl_absorpt_coefficient_mu 0.670
_exptl_absorpt_correction_T_max 0.961
_exptl_absorpt_correction_T_min 0.456
_exptl_absorpt_correction_type multi-scan
_exptl_absorpt_process_details 'SADABS, Bruker-AXS, 2002'
_exptl_crystal_colour yellow
_exptl_crystal_density_diffrn 1.388
_exptl_crystal_description plate
_exptl_crystal_F_000 668
_exptl_crystal_recrystallization_method 'Re-crystallisation from solvent: n-hexane'
_exptl_crystal_size_max 0.27
_exptl_crystal_size_mid 0.25
_exptl_crystal_size_min 0.06
_refine_diff_density_max 0.443
_refine_diff_density_min -0.449
_refine_diff_density_rms 0.063
_refine_ls_extinction_method none
_refine_ls_goodness_of_fit_ref 1.046
_refine_ls_hydrogen_treatment constr
_refine_ls_matrix_type full
_refine_ls_number_parameters 334
_refine_ls_number_reflns 7311
_refine_ls_number_restraints 0
_refine_ls_restrained_S_all 1.046
_refine_ls_R_factor_all 0.0440
_refine_ls_R_factor_gt 0.0315
_refine_ls_shift/su_max 0.000
_refine_ls_shift/su_mean 0.000
_refine_ls_structure_factor_coef Fsqd
_refine_ls_weighting_details 'w=1/[\s^2^(Fo^2^)+(0.0283P)^2^+1.3669P] where P=(Fo^2^+2Fc^2^)/3'
_refine_ls_weighting_scheme calc
_refine_ls_wR_factor_gt 0.0737
_refine_ls_wR_factor_ref 0.0811
_reflns_Friedel_coverage 0.000
_reflns_number_gt 6085
_reflns_number_total 7311
_reflns_threshold_expression 'I > 2\s(I)'
_cod_data_source_file c6dt00548a1.cif
_cod_data_source_block is1101
_cod_depositor_comments 'Adding full bibliography for 7038967--7038971.cif.'
_cod_database_code 7038969
_shelxl_version_number 2014/6
_shelx_space_group_comment
;
The symmetry employed for this shelxl refinement is uniquely defined
by the following loop, which should always be used as a source of
symmetry information in preference to the above space-group names.
They are only intended as comments.
;
_shelx_estimated_absorpt_t_max 0.961
_shelx_estimated_absorpt_t_min 0.840
_olex2_refinement_description
;
1. Fixed Uiso
 At 1.2 times of:
  All P(H) groups
 At 1.5 times of:
  All C(H,H,H) groups
2.a Ternary CH refined with riding coordinates:
 P5(H5)
2.b Me refined with riding coordinates:
 C11(H11A,H11B,H11C), C12(H12A,H12B,H12C), C13(H13A,H13B,H13C), C21(H21A,H21B,
 H21C), C22(H22A,H22B,H22C), C23(H23A,H23B,H23C), C31(H31A,H31B,H31C), C32(H32A,
 H32B,H32C), C33(H33A,H33B,H33C), C41(H41A,H41B,H41C), C42(H42A,H42B,H42C),
 C43(H43A,H43B,H43C)
;
_olex2_submission_special_instructions 'No special instructions were received'

loop_
_space_group_symop_operation_xyz
'x, y, z'
'-x, -y, -z'

loop_
_atom_site_label
_atom_site_type_symbol
_atom_site_fract_x
_atom_site_fract_y
_atom_site_fract_z
_atom_site_U_iso_or_equiv
_atom_site_adp_type
_atom_site_occupancy
_atom_site_site_symmetry_order
_atom_site_calc_flag
_atom_site_refinement_flags_posn
Cr1 Cr 0.29571(3) 0.29064(3) 0.38151(2) 0.01874(7) Uani 1 1 d .
P1 P 0.29920(5) 0.09823(4) 0.30335(3) 0.01748(10) Uani 1 1 d .
P2 P 0.35254(4) -0.07397(4) 0.13648(3) 0.01484(9) Uani 1 1 d .
P3 P 0.25289(5) -0.31458(4) 0.22475(3) 0.01913(10) Uani 1 1 d .
P4 P 0.29026(5) -0.08412(4) 0.34406(3) 0.01964(10) Uani 1 1 d .
P5 P 0.13687(5) 0.01213(4) 0.18621(3) 0.01644(9) Uani 1 1 d .
H5 H 0.1734 0.0640 0.1333 0.020 Uiso 1 1 calc R
O1 O -0.00048(14) 0.01776(13) 0.20390(10) 0.0252(3) Uani 1 1 d .
O2 O -0.00079(17) 0.11650(16) 0.43140(12) 0.0433(4) Uani 1 1 d .
O3 O 0.1658(2) 0.33985(16) 0.20238(12) 0.0529(5) Uani 1 1 d .
O4 O 0.26018(17) 0.51913(14) 0.47978(11) 0.0369(4) Uani 1 1 d .
O5 O 0.58109(17) 0.47266(15) 0.32361(12) 0.0403(4) Uani 1 1 d .
O6 O 0.43142(18) 0.26910(17) 0.56987(11) 0.0403(4) Uani 1 1 d .
C1 C 0.41226(18) 0.01472(16) 0.26245(12) 0.0168(3) Uani 1 1 d .
C2 C 0.36700(17) -0.22557(16) 0.15243(12) 0.0160(3) Uani 1 1 d .
C3 C 0.15243(17) -0.21128(16) 0.24730(12) 0.0166(3) Uani 1 1 d .
C4 C 0.15401(17) -0.14054(15) 0.15595(12) 0.0145(3) Uani 1 1 d .
C5 C 0.1099(2) 0.17972(19) 0.41205(14) 0.0276(4) Uani 1 1 d .
C6 C 0.2124(2) 0.31660(19) 0.26835(15) 0.0311(5) Uani 1 1 d .
C7 C 0.2742(2) 0.43255(18) 0.44259(14) 0.0259(4) Uani 1 1 d .
C8 C 0.4757(2) 0.40253(18) 0.34610(14) 0.0259(4) Uani 1 1 d .
C9 C 0.3810(2) 0.27448(18) 0.49862(14) 0.0253(4) Uani 1 1 d .
C10 C 0.57574(19) 0.08559(18) 0.29364(14) 0.0237(4) Uani 1 1 d .
C11 C 0.6382(2) -0.0134(2) 0.2988(2) 0.0524(8) Uani 1 1 d .
H11A H 0.5905 -0.0718 0.3443 0.079 Uiso 1 1 calc R
H11B H 0.6236 -0.0632 0.2362 0.079 Uiso 1 1 calc R
H11C H 0.7404 0.0315 0.3193 0.079 Uiso 1 1 calc R
C12 C 0.6472(2) 0.1789(2) 0.22335(16) 0.0383(5) Uani 1 1 d .
H12A H 0.6052 0.2410 0.2215 0.057 Uiso 1 1 calc R
H12B H 0.7494 0.2251 0.2433 0.057 Uiso 1 1 calc R
H12C H 0.6327 0.1304 0.1602 0.057 Uiso 1 1 calc R
C13 C 0.6070(2) 0.1628(2) 0.39269(15) 0.0329(5) Uani 1 1 d .
H13A H 0.5619 0.1043 0.4387 0.049 Uiso 1 1 calc R
H13B H 0.7102 0.2056 0.4099 0.049 Uiso 1 1 calc R
H13C H 0.5690 0.2279 0.3927 0.049 Uiso 1 1 calc R
C20 C 0.46566(19) -0.27424(18) 0.09962(13) 0.0225(4) Uani 1 1 d .
C21 C 0.5817(3) -0.1686(3) 0.0550(2) 0.0526(8) Uani 1 1 d .
H21A H 0.5375 -0.1305 0.0127 0.079 Uiso 1 1 calc R
H21B H 0.6455 -0.1016 0.1050 0.079 Uiso 1 1 calc R
H21C H 0.6363 -0.2062 0.0188 0.079 Uiso 1 1 calc R
C22 C 0.5342(2) -0.3340(2) 0.16575(16) 0.0346(5) Uani 1 1 d .
H22A H 0.4597 -0.4015 0.1942 0.052 Uiso 1 1 calc R
H22B H 0.5888 -0.3716 0.1296 0.052 Uiso 1 1 calc R
H22C H 0.5980 -0.2670 0.2158 0.052 Uiso 1 1 calc R
C23 C 0.3764(3) -0.3795(3) 0.0179(2) 0.0606(9) Uani 1 1 d .
H23A H 0.3311 -0.3437 -0.0256 0.091 Uiso 1 1 calc R
H23B H 0.4382 -0.4107 -0.0161 0.091 Uiso 1 1 calc R
H23C H 0.3028 -0.4514 0.0434 0.091 Uiso 1 1 calc R
C30 C 0.01392(19) -0.29227(18) 0.29640(14) 0.0230(4) Uani 1 1 d .
C31 C -0.0763(2) -0.2174(2) 0.31770(15) 0.0275(4) Uani 1 1 d .
H31A H -0.0164 -0.1333 0.3544 0.041 Uiso 1 1 calc R
H31B H -0.1163 -0.2045 0.2581 0.041 Uiso 1 1 calc R
H31C H -0.1538 -0.2664 0.3543 0.041 Uiso 1 1 calc R
C32 C 0.0589(2) -0.3229(2) 0.39276(16) 0.0325(5) Uani 1 1 d .
H32A H 0.1171 -0.3710 0.3826 0.049 Uiso 1 1 calc R
H32B H 0.1143 -0.2421 0.4346 0.049 Uiso 1 1 calc R
H32C H -0.0263 -0.3750 0.4220 0.049 Uiso 1 1 calc R
C33 C -0.0800(2) -0.42527(19) 0.23846(17) 0.0353(5) Uani 1 1 d .
H33A H -0.0218 -0.4727 0.2251 0.053 Uiso 1 1 calc R
H33B H -0.1575 -0.4746 0.2749 0.053 Uiso 1 1 calc R
H33C H -0.1200 -0.4127 0.1787 0.053 Uiso 1 1 calc R
C40 C 0.05666(18) -0.21195(16) 0.05814(12) 0.0176(3) Uani 1 1 d .
C41 C 0.0584(2) -0.34138(18) 0.02361(14) 0.0271(4) Uani 1 1 d .
H41A H 0.0257 -0.3991 0.0720 0.041 Uiso 1 1 calc R
H41B H -0.0049 -0.3802 -0.0351 0.041 Uiso 1 1 calc R
H41C H 0.1556 -0.3279 0.0118 0.041 Uiso 1 1 calc R
C42 C -0.1002(2) -0.2340(2) 0.06299(15) 0.0295(4) Uani 1 1 d .
H42A H -0.1039 -0.1520 0.0850 0.044 Uiso 1 1 calc R
H42B H -0.1522 -0.2679 -0.0001 0.044 Uiso 1 1 calc R
H42C H -0.1439 -0.2960 0.1071 0.044 Uiso 1 1 calc R
C43 C 0.1094(2) -0.1286(2) -0.02212(13) 0.0291(4) Uani 1 1 d .
H43A H 0.1106 -0.0435 -0.0040 0.044 Uiso 1 1 calc R
H43B H 0.2057 -0.1184 -0.0332 0.044 Uiso 1 1 calc R
H43C H 0.0452 -0.1708 -0.0801 0.044 Uiso 1 1 calc R

loop_
_atom_site_aniso_label
_atom_site_aniso_U_11
_atom_site_aniso_U_22
_atom_site_aniso_U_33
_atom_site_aniso_U_23
_atom_site_aniso_U_13
_atom_site_aniso_U_12
Cr1 0.02124(15) 0.01534(14) 0.01744(14) -0.00217(10) -0.00239(11) 0.00701(11)
P1 0.0179(2) 0.0156(2) 0.0173(2) -0.00171(16) -0.00185(16) 0.00666(17)
P2 0.01263(19) 0.0142(2) 0.0174(2) 0.00378(15) 0.00091(15) 0.00505(16)
P3 0.0186(2) 0.0154(2) 0.0269(2) 0.00763(17) 0.00742(17) 0.00904(17)
P4 0.0222(2) 0.0192(2) 0.0167(2) 0.00426(17) 0.00033(17) 0.00770(18)
P5 0.0181(2) 0.0136(2) 0.0178(2) -0.00065(16) -0.00207(16) 0.00792(16)
O1 0.0222(6) 0.0237(7) 0.0323(7) -0.0048(5) -0.0043(5) 0.0149(5)
O2 0.0293(8) 0.0459(10) 0.0419(9) -0.0092(7) 0.0093(7) 0.0062(7)
O3 0.0795(13) 0.0287(8) 0.0431(10) -0.0021(7) -0.0321(9) 0.0214(9)
O4 0.0433(9) 0.0283(8) 0.0407(9) -0.0088(7) -0.0019(7) 0.0204(7)
O5 0.0341(9) 0.0328(8) 0.0527(10) 0.0134(7) 0.0125(7) 0.0102(7)
O6 0.0510(10) 0.0475(10) 0.0234(8) 0.0051(7) -0.0047(7) 0.0228(8)
C1 0.0166(8) 0.0149(8) 0.0179(8) 0.0022(6) -0.0008(6) 0.0060(6)
C2 0.0142(8) 0.0146(8) 0.0207(8) 0.0033(6) 0.0023(6) 0.0073(6)
C3 0.0149(8) 0.0133(7) 0.0211(8) 0.0022(6) 0.0025(6) 0.0054(6)
C4 0.0120(7) 0.0126(7) 0.0186(8) 0.0012(6) -0.0002(6) 0.0054(6)
C5 0.0271(10) 0.0260(10) 0.0271(10) -0.0065(8) 0.0000(8) 0.0111(8)
C6 0.0412(12) 0.0175(9) 0.0310(11) -0.0058(8) -0.0102(9) 0.0121(8)
C7 0.0243(9) 0.0231(9) 0.0270(10) -0.0025(8) -0.0046(7) 0.0089(8)
C8 0.0322(10) 0.0215(9) 0.0247(9) 0.0008(7) -0.0003(8) 0.0130(8)
C9 0.0297(10) 0.0205(9) 0.0238(9) -0.0003(7) 0.0014(8) 0.0096(8)
C10 0.0156(8) 0.0214(9) 0.0306(10) -0.0018(7) -0.0063(7) 0.0065(7)
C11 0.0276(12) 0.0379(13) 0.090(2) -0.0159(13) -0.0265(12) 0.0209(10)
C12 0.0209(10) 0.0380(12) 0.0379(12) 0.0009(9) 0.0041(8) -0.0044(9)
C13 0.0260(10) 0.0324(11) 0.0320(11) -0.0033(9) -0.0127(8) 0.0074(8)
C20 0.0183(8) 0.0266(9) 0.0278(9) 0.0055(7) 0.0064(7) 0.0136(7)
C21 0.0500(15) 0.0602(16) 0.0800(19) 0.0458(15) 0.0465(14) 0.0427(14)
C22 0.0395(12) 0.0399(12) 0.0427(12) 0.0150(10) 0.0125(10) 0.0317(10)
C23 0.0358(13) 0.087(2) 0.0585(17) -0.0383(16) -0.0062(12) 0.0374(14)
C30 0.0192(9) 0.0204(9) 0.0298(10) 0.0078(7) 0.0107(7) 0.0067(7)
C31 0.0216(9) 0.0299(10) 0.0339(11) 0.0069(8) 0.0118(8) 0.0123(8)
C32 0.0323(11) 0.0355(11) 0.0387(12) 0.0220(9) 0.0190(9) 0.0176(9)
C33 0.0260(10) 0.0208(10) 0.0503(13) 0.0056(9) 0.0162(9) -0.0002(8)
C40 0.0156(8) 0.0149(8) 0.0210(8) -0.0033(6) -0.0027(6) 0.0068(6)
C41 0.0289(10) 0.0189(9) 0.0315(10) -0.0094(8) -0.0075(8) 0.0121(8)
C42 0.0173(9) 0.0341(11) 0.0337(11) -0.0108(9) -0.0063(8) 0.0119(8)
C43 0.0334(11) 0.0279(10) 0.0194(9) 0.0006(7) -0.0071(8) 0.0081(8)

loop_
_atom_type_symbol
_atom_type_description
_atom_type_scat_dispersion_real
_atom_type_scat_dispersion_imag
_atom_type_scat_source
C C 0.0030 0.0020 'International Tables Vol C Tables 4.2.6.8 and 6.1.1.4'
H H 0.0000 0.0000 'International Tables Vol C Tables 4.2.6.8 and 6.1.1.4'
O O 0.0110 0.0060 'International Tables Vol C Tables 4.2.6.8 and 6.1.1.4'
P P 0.1020 0.0940 'International Tables Vol C Tables 4.2.6.8 and 6.1.1.4'
Cr Cr 0.3210 0.6240 'International Tables Vol C Tables 4.2.6.8 and 6.1.1.4'

loop_
_geom_angle_atom_site_label_1
_geom_angle_atom_site_label_2
_geom_angle_atom_site_label_3
_geom_angle
C5 Cr1 P1 85.47(6)
C6 Cr1 P1 90.77(6)
C6 Cr1 C5 89.87(10)
C6 Cr1 C8 87.36(9)
C6 Cr1 C9 176.60(8)
C7 Cr1 P1 174.54(6)
C7 Cr1 C5 89.30(8)
C7 Cr1 C6 87.65(9)
C7 Cr1 C8 90.31(9)
C7 Cr1 C9 89.05(8)
C8 Cr1 P1 94.84(6)
C8 Cr1 C5 177.22(9)
C8 Cr1 C9 91.82(9)
C9 Cr1 P1 92.59(6)
C9 Cr1 C5 90.93(9)
P4 P1 Cr1 136.65(3)
P5 P1 Cr1 111.55(2)
P5 P1 P4 96.11(2)
C1 P1 Cr1 146.33(6)
C1 P1 P4 53.66(5)
C1 P1 P5 95.88(6)
C1 P2 C4 93.23(7)
C2 P2 C1 100.04(8)
C2 P2 C4 94.33(7)
C2 P3 C3 98.49(8)
C1 P4 P1 54.33(6)
C1 P4 C3 96.83(7)
C3 P4 P1 102.47(6)
P1 P5 H5 106.2
O1 P5 P1 114.33(6)
O1 P5 H5 106.2
O1 P5 C4 123.23(8)
C4 P5 P1 99.32(5)
C4 P5 H5 106.2
P1 C1 P2 112.96(9)
P4 C1 P1 72.01(6)
P4 C1 P2 108.71(8)
C10 C1 P1 117.18(12)
C10 C1 P2 117.92(12)
C10 C1 P4 119.62(12)
P3 C2 P2 113.89(9)
C20 C2 P2 124.24(12)
C20 C2 P3 121.73(12)
P3 C3 P4 97.06(8)
C4 C3 P3 108.02(11)
C4 C3 P4 107.10(10)
C30 C3 P3 107.89(11)
C30 C3 P4 107.90(12)
C30 C3 C4 125.26(14)
P5 C4 P2 100.01(8)
C3 C4 P2 100.69(10)
C3 C4 P5 111.72(11)
C3 C4 C40 123.62(13)
C40 C4 P2 110.59(11)
C40 C4 P5 107.53(11)
O2 C5 Cr1 178.22(18)
O3 C6 Cr1 175.93(17)
O4 C7 Cr1 179.61(18)
O5 C8 Cr1 177.20(18)
O6 C9 Cr1 177.33(18)
C11 C10 C1 109.83(16)
C11 C10 C13 106.57(18)
C12 C10 C1 109.02(16)
C12 C10 C11 111.3(2)
C12 C10 C13 108.43(16)
C13 C10 C1 111.73(16)
C10 C11 H11A 109.5
C10 C11 H11B 109.5
C10 C11 H11C 109.5
H11A C11 H11B 109.5
H11A C11 H11C 109.5
H11B C11 H11C 109.5
C10 C12 H12A 109.5
C10 C12 H12B 109.5
C10 C12 H12C 109.5
H12A C12 H12B 109.5
H12A C12 H12C 109.5
H12B C12 H12C 109.5
C10 C13 H13A 109.5
C10 C13 H13B 109.5
C10 C13 H13C 109.5
H13A C13 H13B 109.5
H13A C13 H13C 109.5
H13B C13 H13C 109.5
C21 C20 C2 113.07(16)
C21 C20 C23 106.5(2)
C22 C20 C2 110.73(15)
C22 C20 C21 109.63(17)
C22 C20 C23 107.8(2)
C23 C20 C2 108.95(15)
C20 C21 H21A 109.5
C20 C21 H21B 109.5
C20 C21 H21C 109.5
H21A C21 H21B 109.5
H21A C21 H21C 109.5
H21B C21 H21C 109.5
C20 C22 H22A 109.5
C20 C22 H22B 109.5
C20 C22 H22C 109.5
H22A C22 H22B 109.5
H22A C22 H22C 109.5
H22B C22 H22C 109.5
C20 C23 H23A 109.5
C20 C23 H23B 109.5
C20 C23 H23C 109.5
H23A C23 H23B 109.5
H23A C23 H23C 109.5
H23B C23 H23C 109.5
C31 C30 C3 112.31(15)
C31 C30 C32 106.60(16)
C31 C30 C33 109.82(16)
C32 C30 C3 109.51(15)
C33 C30 C3 112.91(15)
C33 C30 C32 105.25(17)
C30 C31 H31A 109.5
C30 C31 H31B 109.5
C30 C31 H31C 109.5
H31A C31 H31B 109.5
H31A C31 H31C 109.5
H31B C31 H31C 109.5
C30 C32 H32A 109.5
C30 C32 H32B 109.5
C30 C32 H32C 109.5
H32A C32 H32B 109.5
H32A C32 H32C 109.5
H32B C32 H32C 109.5
C30 C33 H33A 109.5
C30 C33 H33B 109.5
C30 C33 H33C 109.5
H33A C33 H33B 109.5
H33A C33 H33C 109.5
H33B C33 H33C 109.5
C41 C40 C4 113.99(14)
C41 C40 C42 108.05(15)
C41 C40 C43 105.58(15)
C42 C40 C4 112.67(14)
C43 C40 C4 110.53(14)
C43 C40 C42 105.44(16)
C40 C41 H41A 109.5
C40 C41 H41B 109.5
C40 C41 H41C 109.5
H41A C41 H41B 109.5
H41A C41 H41C 109.5
H41B C41 H41C 109.5
C40 C42 H42A 109.5
C40 C42 H42B 109.5
C40 C42 H42C 109.5
H42A C42 H42B 109.5
H42A C42 H42C 109.5
H42B C42 H42C 109.5
C40 C43 H43A 109.5
C40 C43 H43B 109.5
C40 C43 H43C 109.5
H43A C43 H43B 109.5
H43A C43 H43C 109.5
H43B C43 H43C 109.5

loop_
_geom_bond_atom_site_label_1
_geom_bond_atom_site_label_2
_geom_bond_distance
Cr1 P1 2.3886(5)
Cr1 C5 1.919(2)
Cr1 C6 1.903(2)
Cr1 C7 1.872(2)
Cr1 C8 1.904(2)
Cr1 C9 1.915(2)
P1 P4 2.1978(7)
P1 P5 2.1488(7)
P1 C1 1.8773(18)
P2 C1 1.9105(17)
P2 C2 1.8453(17)
P2 C4 1.9218(16)
P3 C2 1.6850(17)
P3 C3 1.8924(17)
P4 C1 1.8615(18)
P4 C3 1.9367(17)
P5 H5 1.0000
P5 O1 1.4852(13)
P5 C4 1.8465(17)
O2 C5 1.141(3)
O3 C6 1.143(3)
O4 C7 1.146(2)
O5 C8 1.141(3)
O6 C9 1.140(2)
C1 C10 1.563(2)
C2 C20 1.547(2)
C3 C4 1.602(2)
C3 C30 1.594(2)
C4 C40 1.608(2)
C10 C11 1.531(3)
C10 C12 1.528(3)
C10 C13 1.534(3)
C11 H11A 0.9800
C11 H11B 0.9800
C11 H11C 0.9800
C12 H12A 0.9800
C12 H12B 0.9800
C12 H12C 0.9800
C13 H13A 0.9800
C13 H13B 0.9800
C13 H13C 0.9800
C20 C21 1.531(3)
C20 C22 1.529(3)
C20 C23 1.536(3)
C21 H21A 0.9800
C21 H21B 0.9800
C21 H21C 0.9800
C22 H22A 0.9800
C22 H22B 0.9800
C22 H22C 0.9800
C23 H23A 0.9800
C23 H23B 0.9800
C23 H23C 0.9800
C30 C31 1.534(3)
C30 C32 1.551(3)
C30 C33 1.549(3)
C31 H31A 0.9800
C31 H31B 0.9800
C31 H31C 0.9800
C32 H32A 0.9800
C32 H32B 0.9800
C32 H32C 0.9800
C33 H33A 0.9800
C33 H33B 0.9800
C33 H33C 0.9800
C40 C41 1.527(2)
C40 C42 1.545(2)
C40 C43 1.542(3)
C41 H41A 0.9800
C41 H41B 0.9800
C41 H41C 0.9800
C42 H42A 0.9800
C42 H42B 0.9800
C42 H42C 0.9800
C43 H43A 0.9800
C43 H43B 0.9800
C43 H43C 0.9800

loop_
_geom_torsion_atom_site_label_1
_geom_torsion_atom_site_label_2
_geom_torsion_atom_site_label_3
_geom_torsion_atom_site_label_4
_geom_torsion
Cr1 P1 C1 P2 -135.17(7)
Cr1 P1 C1 P4 121.60(8)
Cr1 P1 C1 C10 6.9(2)
P1 P4 C1 P2 -108.84(9)
P1 P4 C1 C10 111.58(14)
P1 P5 C4 P2 -55.90(7)
P1 P5 C4 C3 49.95(11)
P1 P5 C4 C40 -171.38(10)
P1 C1 C10 C11 152.29(17)
P1 C1 C10 C12 -85.58(18)
P1 C1 C10 C13 34.2(2)
P2 C1 C10 C11 -67.5(2)
P2 C1 C10 C12 54.63(19)
P2 C1 C10 C13 174.45(13)
P2 C2 C20 C21 16.9(2)
P2 C2 C20 C22 140.38(15)
P2 C2 C20 C23 -101.2(2)
P2 C4 C40 C41 72.19(17)
P2 C4 C40 C42 -164.22(13)
P2 C4 C40 C43 -46.54(16)
P3 C2 C20 C21 -167.77(17)
P3 C2 C20 C22 -44.3(2)
P3 C2 C20 C23 74.1(2)
P3 C3 C4 P2 -48.38(11)
P3 C3 C4 P5 -153.78(8)
P3 C3 C4 C40 75.36(16)
P3 C3 C30 C31 -179.81(13)
P3 C3 C30 C32 61.96(17)
P3 C3 C30 C33 -54.97(19)
P4 P1 C1 P2 103.22(9)
P4 P1 C1 C10 -114.67(15)
P4 C1 C10 C11 68.5(2)
P4 C1 C10 C12 -169.41(14)
P4 C1 C10 C13 -49.6(2)
P4 C3 C4 P2 55.22(11)
P4 C3 C4 P5 -50.18(12)
P4 C3 C4 C40 178.96(12)
P4 C3 C30 C31 76.31(17)
P4 C3 C30 C32 -41.93(17)
P4 C3 C30 C33 -158.85(14)
P5 P1 C1 P2 9.96(9)
P5 P1 C1 P4 -93.27(4)
P5 P1 C1 C10 152.07(13)
P5 C4 C40 C41 -179.55(13)
P5 C4 C40 C42 -55.95(17)
P5 C4 C40 C43 61.72(16)
O1 P5 C4 P2 176.75(7)
O1 P5 C4 C3 -77.40(13)
O1 P5 C4 C40 61.27(14)
C1 P2 C2 P3 65.06(11)
C1 P2 C2 C20 -119.27(15)
C2 P3 C3 P4 -81.05(9)
C2 P3 C3 C4 29.54(12)
C2 P3 C3 C30 167.52(12)
C3 P3 C2 P2 4.02(11)
C3 P3 C2 C20 -171.77(14)
C3 P4 C1 P1 100.47(7)
C3 P4 C1 P2 -8.37(10)
C3 P4 C1 C10 -147.95(13)
C3 C4 C40 C41 -47.0(2)
C3 C4 C40 C42 76.6(2)
C3 C4 C40 C43 -165.74(15)
C4 P2 C2 P3 -28.99(10)
C4 P2 C2 C20 146.67(14)
C4 C3 C30 C31 -51.0(2)
C4 C3 C30 C32 -169.28(16)
C4 C3 C30 C33 73.8(2)
C30 C3 C4 P2 -177.09(13)
C30 C3 C4 P5 77.50(17)
C30 C3 C4 C40 -53.4(2)
